data_2213443
loop_
_publ_author_name
'Gallagher, John F.'
'Brady, Fiona'

_publ_section_title
;(2<i>RS</i>)-3-(4-Hydroxyphenyl)-2-(1-oxo-1<i>H</i>-2,3-dihydroisoindol-2-yl)propanoic
 acid monohydrate
;
_journal_coeditor_code LH2339
_journal_issue 5
_journal_name_full 'Acta Crystallographica Section E'
_journal_page_first o2207
_journal_page_last o2210
_journal_paper_doi 10.1107/S1600536807014158
_journal_volume 63
_journal_year 2007
_chemical_formula_iupac 'C17 H15 N O4, H2 O'
_chemical_formula_moiety 'C17 H15 N O4, H2 O'
_chemical_formula_sum 'C17 H17 N O5'
_chemical_formula_weight 315.32
_chemical_melting_point 471
_chemical_name_systematic
;
(2RS)-3-(4-Hydroxyphenyl)-2-(1-oxo-1H-2,3-dihydroisoindol-2-yl)propanoic
acid monohydrate
;
_space_group_IT_number 14
_symmetry_cell_setting monoclinic
_symmetry_space_group_name_Hall '-P 2yab'
_symmetry_space_group_name_H-M 'P 1 21/a 1'
_atom_sites_solution_hydrogens geom
_atom_sites_solution_primary direct
_atom_sites_solution_secondary difmap
_cell_angle_alpha 90.00
_cell_angle_beta 119.537(7)
_cell_angle_gamma 90.00
_cell_formula_units_Z 8
_cell_length_a 15.5198(10)
_cell_length_b 14.7573(12)
_cell_length_c 15.6383(14)
_cell_measurement_reflns_used 25
_cell_measurement_temperature 294.0(10)
_cell_measurement_theta_max 19.0
_cell_measurement_theta_min 6.9
_cell_volume 3116.2(5)
_computing_cell_refinement 'SET4 and CELDIM (Enraf--Nonius, 1992)'
_computing_data_collection 'CAD4 (Enraf--Nonius, 1992)'
_computing_data_reduction 'DATRD2 in NRCVAX96 (Gabe <i>et al.</i>,  1989)'
_computing_molecular_graphics 'ORTEPIII (Burnett & Johnson, 1996) and  PLATON (Spek, 2003)'
_computing_publication_material 'SHELXL97 and WordPerfect macro PREP8 (Ferguson, 1998)'
_computing_structure_refinement 'NRCVAX96 and SHELXL97 (Sheldrick, 1997)'
_computing_structure_solution 'SHELXS97 (Sheldrick, 1997)'
_diffrn_ambient_temperature 294.0(10)
_diffrn_measured_fraction_theta_full 1.00
_diffrn_measured_fraction_theta_max 1.00
_diffrn_measurement_device 'Enraf--Nonius CAD-4'
_diffrn_measurement_method \w
_diffrn_radiation_monochromator graphite
_diffrn_radiation_source 'X-ray tube'
_diffrn_radiation_type 'Molybdenum K\a'
_diffrn_radiation_wavelength 0.71073
_diffrn_reflns_av_R_equivalents 0.019
_diffrn_reflns_av_sigmaI/netI 0.078
_diffrn_reflns_limit_h_max 16
_diffrn_reflns_limit_h_min -18
_diffrn_reflns_limit_k_max 17
_diffrn_reflns_limit_k_min 0
_diffrn_reflns_limit_l_max 18
_diffrn_reflns_limit_l_min 0
_diffrn_reflns_number 5983
_diffrn_reflns_theta_full 25.5
_diffrn_reflns_theta_max 25.47
_diffrn_reflns_theta_min 2.04
_diffrn_standards_decay_% 1
_diffrn_standards_interval_time 120
_diffrn_standards_number 3
_exptl_absorpt_coefficient_mu 0.10
_exptl_absorpt_correction_T_max 1.00
_exptl_absorpt_correction_T_min 1.00
_exptl_absorpt_correction_type none
_exptl_crystal_colour colourless
_exptl_crystal_density_diffrn 1.344
_exptl_crystal_density_method 'not measured'
_exptl_crystal_description block
_exptl_crystal_F_000 1328
_exptl_crystal_size_max 0.35
_exptl_crystal_size_mid 0.35
_exptl_crystal_size_min 0.27
_refine_diff_density_max 0.34
_refine_diff_density_min -0.22
_refine_ls_extinction_coef 0.0028(6)
_refine_ls_extinction_expression Fc^*^=kFc[1+0.001xFc^2^\l^3^/sin(2\q)]^-1/4^
_refine_ls_extinction_method SHELXL97
_refine_ls_goodness_of_fit_ref 0.960
_refine_ls_hydrogen_treatment mixed
_refine_ls_matrix_type full
_refine_ls_number_parameters 432
_refine_ls_number_reflns 5769
_refine_ls_number_restraints 6
_refine_ls_restrained_S_all 0.960
_refine_ls_R_factor_all 0.1230
_refine_ls_R_factor_gt 0.0492
_refine_ls_shift/su_max 0.000
_refine_ls_shift/su_mean 0.000
_refine_ls_structure_factor_coef Fsqd
_refine_ls_weighting_details 'w=1/[\s^2^(Fo^2^)+(0.06P)^2^] where P=(Fo^2^+2Fc^2^)/3'
_refine_ls_weighting_scheme calc
_refine_ls_wR_factor_gt 0.1111
_refine_ls_wR_factor_ref 0.1269
_reflns_number_gt 2889
_reflns_number_total 5769
_reflns_threshold_expression I>2\s(I)
_cod_data_source_file lh2339.cif
_cod_data_source_block I
_cod_original_sg_symbol_Hall '-p 2yab'
_cod_original_sg_symbol_H-M 'P 21/a'
_cod_database_code 2213443
_cod_database_fobs_code 2213443

loop_
_symmetry_equiv_pos_as_xyz
'x, y, z'
'-x+1/2, y+1/2, -z'
'-x, -y, -z'
'x-1/2, -y-1/2, z'

loop_
_atom_site_type_symbol
_atom_site_label
_atom_site_fract_x
_atom_site_fract_y
_atom_site_fract_z
_atom_site_U_iso_or_equiv
_atom_site_adp_type
_atom_site_calc_flag
_atom_site_refinement_flags
_atom_site_occupancy
O O1A 0.62002(14) 0.02874(16) 0.29413(13) 0.0603(6) Uani d . 1
O O2A 0.71245(16) -0.03636(17) 0.24088(14) 0.0766(7) Uani d . 1
O O3A 0.79479(14) 0.12793(14) 0.53086(14) 0.0579(6) Uani d . 1
O O4A 1.09267(16) -0.18981(13) 0.83315(13) 0.0609(6) Uani d . 1
N N1A 0.73612(15) -0.01553(15) 0.47895(14) 0.0402(5) Uani d . 1
C C1A 0.70025(19) -0.0130(2) 0.3068(2) 0.0453(7) Uani d . 1
C C2A 0.77755(18) -0.02502(18) 0.41435(17) 0.0396(7) Uani d . 1
C C3A 0.7471(2) 0.0603(2) 0.53114(18) 0.0442(7) Uani d . 1
C C4A 0.6918(2) 0.0469(2) 0.58367(19) 0.0477(7) Uani d . 1
C C5A 0.6809(2) 0.1034(2) 0.6485(2) 0.0673(10) Uani d . 1
C C6A 0.6250(3) 0.0731(3) 0.6879(3) 0.0858(13) Uani d . 1
C C7A 0.5806(3) -0.0107(3) 0.6640(3) 0.0844(13) Uani d . 1
C C8A 0.5906(2) -0.0677(3) 0.5989(2) 0.0715(10) Uani d . 1
C C9A 0.6480(2) -0.0377(2) 0.55973(19) 0.0495(8) Uani d . 1
C C10A 0.6726(2) -0.08331(19) 0.4888(2) 0.0494(7) Uani d . 1
C C21A 0.83531(18) -0.11347(18) 0.43053(18) 0.0438(7) Uani d . 1
C C11A 0.90736(18) -0.13253(18) 0.53744(18) 0.0385(6) Uani d . 1
C C12A 0.9033(2) -0.21365(19) 0.5790(2) 0.0537(8) Uani d . 1
C C13A 0.9657(2) -0.23224(19) 0.6773(2) 0.0562(8) Uani d . 1
C C14A 1.03451(19) -0.16953(19) 0.73616(19) 0.0420(7) Uani d . 1
C C15A 1.04195(19) -0.08858(18) 0.69591(19) 0.0422(7) Uani d . 1
C C16A 0.97799(19) -0.07100(18) 0.59740(19) 0.0426(7) Uani d . 1
O O1B 0.47713(14) 0.15711(19) 0.02018(16) 0.0795(8) Uani d . 1
O O2B 0.45929(13) 0.06721(15) 0.12382(14) 0.0629(6) Uani d . 1
O O3B 0.20959(13) -0.05032(13) -0.06916(13) 0.0480(5) Uani d . 1
O O4B -0.13001(14) 0.25457(14) -0.32320(15) 0.0591(6) Uani d . 1
N N1B 0.25838(15) 0.08066(14) 0.02076(14) 0.0375(5) Uani d . 1
C C1B 0.42485(19) 0.1109(2) 0.0496(2) 0.0458(7) Uani d . 1
C C2B 0.31435(18) 0.11709(18) -0.02282(18) 0.0398(7) Uani d . 1
C C3B 0.20989(17) 0.00129(19) -0.00563(17) 0.0369(6) Uani d . 1
C C4B 0.16106(18) -0.01116(18) 0.05314(18) 0.0391(6) Uani d . 1
C C5B 0.0998(2) -0.08044(19) 0.0514(2) 0.0508(8) Uani d . 1
C C6B 0.0637(2) -0.0753(2) 0.1158(2) 0.0608(9) Uani d . 1
C C7B 0.0879(2) -0.0024(3) 0.1797(2) 0.0638(9) Uani d . 1
C C8B 0.1467(2) 0.0675(2) 0.1795(2) 0.0571(8) Uani d . 1
C C9B 0.18369(19) 0.06243(19) 0.11546(19) 0.0425(7) Uani d . 1
C C10B 0.2480(2) 0.12692(19) 0.09809(19) 0.0462(7) Uani d . 1
C C21B 0.28150(19) 0.21279(18) -0.06316(19) 0.0454(7) Uani d . 1
C C11B 0.17176(19) 0.22209(18) -0.13099(18) 0.0390(6) Uani d . 1
C C12B 0.1234(2) 0.16934(19) -0.21483(19) 0.0484(7) Uani d . 1
C C13B 0.0229(2) 0.1794(2) -0.28023(19) 0.0493(7) Uani d . 1
C C14B -0.03073(19) 0.24285(18) -0.26180(19) 0.0405(7) Uani d . 1
C C15B 0.0152(2) 0.29591(18) -0.17892(19) 0.0452(7) Uani d . 1
C C16B 0.1156(2) 0.28504(18) -0.11483(19) 0.0439(7) Uani d . 1
O O1W 0.66876(17) 0.15343(19) 0.1355(2) 0.0877(8) Uani d D 1
O O2W 0.7860(3) 0.2080(3) 0.3412(2) 0.1302(12) Uani d D 1
H H1A 0.5831 0.0380 0.2354 0.090 Uiso calc R 1
H H4A 1.1279 -0.1462 0.8618 0.091 Uiso calc R 1
H H2A 0.8253 0.0244 0.4307 0.048 Uiso calc R 1
H H5A 0.7108 0.1602 0.6645 0.081 Uiso calc R 1
H H6A 0.6168 0.1097 0.7318 0.103 Uiso calc R 1
H H7A 0.5430 -0.0296 0.6921 0.101 Uiso calc R 1
H H8A 0.5598 -0.1241 0.5823 0.086 Uiso calc R 1
H H10A 0.7077 -0.1398 0.5153 0.059 Uiso calc R 1
H H10B 0.6135 -0.0950 0.4264 0.059 Uiso calc R 1
H H21A 0.7887 -0.1633 0.4037 0.053 Uiso calc R 1
H H21B 0.8715 -0.1105 0.3947 0.053 Uiso calc R 1
H H12A 0.8573 -0.2571 0.5398 0.064 Uiso calc R 1
H H13A 0.9611 -0.2874 0.7035 0.067 Uiso calc R 1
H H15A 1.0896 -0.0462 0.7347 0.051 Uiso calc R 1
H H16A 0.9829 -0.0160 0.5710 0.051 Uiso calc R 1
H H1B 0.5362 0.1501 0.0592 0.119 Uiso calc R 1
H H4B -0.1510 0.2141 -0.3645 0.089 Uiso calc R 1
H H2B 0.3011 0.0782 -0.0788 0.048 Uiso calc R 1
H H5B 0.0836 -0.1288 0.0080 0.061 Uiso calc R 1
H H6B 0.0229 -0.1210 0.1166 0.073 Uiso calc R 1
H H7B 0.0638 -0.0006 0.2235 0.077 Uiso calc R 1
H H8B 0.1611 0.1167 0.2215 0.068 Uiso calc R 1
H H10C 0.2163 0.1855 0.0760 0.055 Uiso calc R 1
H H10D 0.3117 0.1349 0.1569 0.055 Uiso calc R 1
H H21C 0.3014 0.2542 -0.0084 0.054 Uiso calc R 1
H H21D 0.3157 0.2307 -0.0983 0.054 Uiso calc R 1
H H12B 0.1591 0.1261 -0.2276 0.058 Uiso calc R 1
H H13B -0.0079 0.1433 -0.3362 0.059 Uiso calc R 1
H H15B -0.0208 0.3388 -0.1660 0.054 Uiso calc R 1
H H16B 0.1461 0.3214 -0.0591 0.053 Uiso calc R 1
H H1 0.693(3) 0.0971(14) 0.136(3) 0.132 Uiso d D 1
H H2 0.701(3) 0.171(2) 0.2009(11) 0.132 Uiso d D 1
H H3 0.767(3) 0.186(4) 0.385(3) 0.195 Uiso d D 1
H H4 0.8514(17) 0.226(4) 0.387(3) 0.195 Uiso d D 1

loop_
_atom_site_aniso_label
_atom_site_aniso_U_11
_atom_site_aniso_U_22
_atom_site_aniso_U_33
_atom_site_aniso_U_12
_atom_site_aniso_U_13
_atom_site_aniso_U_23
O1A 0.0432(12) 0.0963(17) 0.0388(11) 0.0208(12) 0.0182(10) 0.0109(12)
O2A 0.0731(15) 0.124(2) 0.0360(11) 0.0412(14) 0.0290(11) 0.0116(12)
O3A 0.0516(12) 0.0550(14) 0.0601(14) -0.0024(11) 0.0222(11) -0.0117(11)
O4A 0.0663(15) 0.0541(13) 0.0367(11) -0.0026(11) 0.0056(10) 0.0081(10)
N1A 0.0369(13) 0.0511(14) 0.0321(12) 0.0006(11) 0.0166(11) -0.0025(11)
C1A 0.0383(16) 0.0605(19) 0.0384(16) 0.0046(14) 0.0197(14) 0.0042(14)
C2A 0.0350(14) 0.0532(18) 0.0308(14) -0.0001(13) 0.0163(12) -0.0028(13)
C3A 0.0333(15) 0.056(2) 0.0323(15) 0.0111(15) 0.0076(13) 0.0011(15)
C4A 0.0422(17) 0.061(2) 0.0353(16) 0.0178(15) 0.0160(14) 0.0022(15)
C5A 0.062(2) 0.091(3) 0.0508(19) 0.0238(19) 0.0290(18) -0.0094(18)
C6A 0.082(3) 0.125(4) 0.061(2) 0.037(3) 0.043(2) -0.003(3)
C7A 0.069(3) 0.143(4) 0.061(2) 0.037(3) 0.048(2) 0.029(3)
C8A 0.064(2) 0.098(3) 0.066(2) 0.015(2) 0.0418(19) 0.020(2)
C9A 0.0462(17) 0.069(2) 0.0379(16) 0.0169(16) 0.0242(15) 0.0104(15)
C10A 0.0495(17) 0.0543(19) 0.0494(17) -0.0012(15) 0.0281(15) -0.0016(15)
C21A 0.0365(15) 0.0564(19) 0.0331(15) 0.0016(14) 0.0130(13) -0.0066(14)
C11A 0.0348(14) 0.0430(17) 0.0349(15) -0.0006(13) 0.0150(13) -0.0043(13)
C12A 0.0478(18) 0.0446(19) 0.0517(19) -0.0115(15) 0.0116(16) -0.0115(15)
C13A 0.062(2) 0.0391(18) 0.0530(19) -0.0080(15) 0.0168(17) 0.0036(15)
C14A 0.0426(16) 0.0423(17) 0.0331(15) 0.0037(14) 0.0127(13) -0.0008(13)
C15A 0.0406(16) 0.0414(16) 0.0367(15) -0.0076(13) 0.0130(13) -0.0019(13)
C16A 0.0435(16) 0.0428(16) 0.0395(15) -0.0041(13) 0.0191(14) 0.0024(13)
O1B 0.0379(12) 0.130(2) 0.0671(16) -0.0001(14) 0.0231(12) 0.0416(15)
O2B 0.0394(12) 0.0896(17) 0.0497(13) 0.0046(11) 0.0144(10) 0.0270(12)
O3B 0.0471(12) 0.0534(12) 0.0430(11) -0.0017(10) 0.0218(10) -0.0095(10)
O4B 0.0419(12) 0.0585(14) 0.0608(14) 0.0116(10) 0.0129(11) -0.0042(11)
N1B 0.0365(12) 0.0435(14) 0.0316(12) -0.0037(11) 0.0160(10) -0.0022(11)
C1B 0.0370(16) 0.0612(19) 0.0378(16) -0.0020(15) 0.0174(14) 0.0028(15)
C2B 0.0355(14) 0.0530(18) 0.0298(14) -0.0042(13) 0.0152(12) -0.0003(13)
C3B 0.0295(14) 0.0437(17) 0.0302(14) 0.0057(13) 0.0092(12) 0.0059(13)
C4B 0.0341(15) 0.0426(16) 0.0372(15) 0.0057(13) 0.0150(13) 0.0079(13)
C5B 0.0452(17) 0.0445(18) 0.0620(19) 0.0066(14) 0.0258(16) 0.0140(15)
C6B 0.0508(19) 0.065(2) 0.075(2) 0.0061(17) 0.0369(19) 0.0263(19)
C7B 0.060(2) 0.082(3) 0.065(2) 0.0179(19) 0.0436(18) 0.021(2)
C8B 0.060(2) 0.070(2) 0.0507(18) 0.0078(17) 0.0348(17) 0.0043(16)
C9B 0.0369(15) 0.0510(18) 0.0367(15) 0.0085(13) 0.0159(13) 0.0107(14)
C10B 0.0500(17) 0.0520(18) 0.0376(15) -0.0020(15) 0.0223(14) -0.0053(14)
C21B 0.0421(16) 0.0518(18) 0.0352(15) -0.0097(14) 0.0136(13) 0.0007(14)
C11B 0.0441(16) 0.0415(16) 0.0310(14) -0.0035(13) 0.0182(13) 0.0014(12)
C12B 0.0428(17) 0.0571(19) 0.0426(17) 0.0107(15) 0.0190(15) -0.0061(15)
C13B 0.0471(18) 0.0548(19) 0.0339(16) 0.0054(15) 0.0108(14) -0.0094(14)
C14B 0.0385(16) 0.0415(16) 0.0400(15) 0.0035(13) 0.0181(14) 0.0048(14)
C15B 0.0552(19) 0.0393(17) 0.0446(17) 0.0085(14) 0.0273(16) -0.0013(14)
C16B 0.0567(19) 0.0392(17) 0.0335(15) -0.0067(14) 0.0204(15) -0.0051(13)
O1W 0.0484(14) 0.105(2) 0.103(2) 0.0066(14) 0.0327(14) 0.0354(16)
O2W 0.148(3) 0.124(3) 0.152(3) -0.011(2) 0.099(3) -0.012(2)

loop_
_atom_type_symbol
_atom_type_description
_atom_type_scat_dispersion_real
_atom_type_scat_dispersion_imag
_atom_type_scat_source
C C 0.0033 0.0016 'International Tables Vol C Tables 4.2.6.8 and 6.1.1.4'
H H 0.0000 0.0000 'International Tables Vol C Tables 4.2.6.8 and 6.1.1.4'
N N 0.0061 0.0033 'International Tables Vol C Tables 4.2.6.8 and 6.1.1.4'
O O 0.0106 0.0060 'International Tables Vol C Tables 4.2.6.8 and 6.1.1.4'

loop_
_geom_angle_atom_site_label_1
_geom_angle_atom_site_label_2
_geom_angle_atom_site_label_3
_geom_angle
C3A N1A C2A 122.5(2)
C3A N1A C10A 113.2(2)
C2A N1A C10A 124.1(2)
O2A C1A O1A 123.4(3)
O2A C1A C2A 123.4(2)
O1A C1A C2A 113.2(2)
N1A C2A C1A 112.4(2)
N1A C2A C21A 113.1(2)
C1A C2A C21A 111.1(2)
O3A C3A N1A 124.2(3)
O3A C3A C4A 128.7(3)
N1A C3A C4A 107.1(3)
C9A C4A C5A 121.4(3)
C9A C4A C3A 108.5(2)
C5A C4A C3A 130.2(3)
C6A C5A C4A 117.9(4)
C5A C6A C7A 121.1(3)
C6A C7A C8A 121.6(3)
C9A C8A C7A 117.4(4)
C8A C9A C4A 120.6(3)
C8A C9A C10A 129.8(3)
C4A C9A C10A 109.6(2)
N1A C10A C9A 101.6(2)
C11A C21A C2A 113.3(2)
C16A C11A C12A 117.3(2)
C16A C11A C21A 122.5(2)
C12A C11A C21A 120.2(2)
C11A C12A C13A 121.8(3)
C14A C13A C12A 120.0(3)
O4A C14A C13A 118.0(3)
O4A C14A C15A 122.6(2)
C13A C14A C15A 119.4(2)
C14A C15A C16A 119.6(2)
C11A C16A C15A 121.9(3)
C3B N1B C2B 123.7(2)
C3B N1B C10B 112.8(2)
C2B N1B C10B 123.5(2)
O2B C1B O1B 124.4(3)
O2B C1B C2B 123.6(2)
O1B C1B C2B 112.0(2)
N1B C2B C1B 110.2(2)
N1B C2B C21B 112.5(2)
C1B C2B C21B 112.8(2)
O3B C3B N1B 123.9(2)
O3B C3B C4B 128.5(3)
N1B C3B C4B 107.6(2)
C9B C4B C5B 121.7(3)
C9B C4B C3B 108.3(2)
C5B C4B C3B 130.0(3)
C6B C5B C4B 117.9(3)
C5B C6B C7B 120.5(3)
C8B C7B C6B 121.5(3)
C7B C8B C9B 118.3(3)
C8B C9B C4B 120.1(3)
C8B C9B C10B 130.6(3)
C4B C9B C10B 109.4(2)
N1B C10B C9B 102.0(2)
C11B C21B C2B 114.0(2)
C16B C11B C12B 117.1(2)
C16B C11B C21B 122.0(2)
C12B C11B C21B 120.9(2)
C11B C12B C13B 121.7(3)
C14B C13B C12B 119.6(3)
O4B C14B C13B 121.9(2)
O4B C14B C15B 118.1(2)
C13B C14B C15B 120.0(3)
C14B C15B C16B 119.5(2)
C11B C16B C15B 122.2(2)
C1A O1A H1A 109.5
C14A O4A H4A 109.5
C1B O1B H1B 109.5
C14B O4B H4B 109.5
H1 O1W H2 105(3)
H3 O2W H4 99(4)

loop_
_geom_bond_atom_site_label_1
_geom_bond_atom_site_label_2
_geom_bond_distance
O1A C1A 1.314(3)
O2A C1A 1.187(3)
O3A C3A 1.244(3)
O4A C14A 1.362(3)
N1A C3A 1.346(3)
N1A C2A 1.447(3)
N1A C10A 1.465(3)
C1A C2A 1.520(3)
C2A C21A 1.532(3)
C3A C4A 1.465(4)
C4A C9A 1.382(4)
C4A C5A 1.385(4)
C5A C6A 1.365(5)
C6A C7A 1.374(5)
C7A C8A 1.387(5)
C8A C9A 1.379(4)
C9A C10A 1.499(4)
C21A C11A 1.510(3)
C11A C16A 1.375(3)
C11A C12A 1.378(4)
C12A C13A 1.382(4)
C13A C14A 1.369(4)
C14A C15A 1.381(4)
C15A C16A 1.385(3)
O1B C1B 1.305(3)
O2B C1B 1.199(3)
O3B C3B 1.250(3)
O4B C14B 1.366(3)
N1B C3B 1.343(3)
N1B C2B 1.446(3)
N1B C10B 1.465(3)
C1B C2B 1.522(3)
C2B C21B 1.528(3)
C3B C4B 1.463(3)
C4B C9B 1.384(4)
C4B C5B 1.387(4)
C5B C6B 1.374(4)
C6B C7B 1.388(4)
C7B C8B 1.377(4)
C8B C9B 1.381(4)
C9B C10B 1.498(4)
C21B C11B 1.505(3)
C11B C16B 1.380(3)
C11B C12B 1.385(3)
C12B C13B 1.388(4)
C13B C14B 1.375(4)
C14B C15B 1.375(4)
C15B C16B 1.385(4)
O1A H1A 0.8200
O4A H4A 0.8200
O1B H1B 0.8200
O4B H4B 0.8200
O1W H1 0.91(3)
O1W H2 0.92(2)
O2W H3 0.93(3)
O2W H4 0.95(4)

loop_
_geom_hbond_atom_site_label_D
_geom_hbond_atom_site_label_H
_geom_hbond_atom_site_label_A
_geom_hbond_site_symmetry_A
_geom_hbond_distance_DH
_geom_hbond_distance_HA
_geom_hbond_distance_DA
_geom_hbond_angle_DHA
_geom_hbond_publ_flag
O1A H1A O2B . 0.82 1.90 2.662(3) 154 yes
O1B H1B O1W . 0.82 1.80 2.610(3) 170 yes
O1W H1 O3B 3_655 0.91(3) 2.33(3) 2.982(3) 128(3) yes
O1W H1 O2A . 0.91(3) 2.48(3) 3.149(3) 130(3) yes
O1W H2 O2W . 0.92(2) 2.00(2) 2.921(4) 172(4) yes
O2W H3 O3A . 0.93(3) 2.27(5) 3.133(4) 154(4) yes
O4A H4A O3B 1_656 0.82 1.85 2.670(3) 178 yes
O4B H4B O3A 1_454 0.82 1.91 2.727(3) 175 yes
C2B H2B O2A 3_655 0.98 2.52 3.438(3) 157 yes
C12B H12B O2A 3_655 0.93 2.49 3.396(3) 166 yes
C21A H21A O4B 2_545 0.97 2.46 3.390(3) 160 yes
C21B H21C O4A 2_656 0.97 2.54 3.448(3) 156 yes
C6A H6A Cg2 4_556 0.93 2.83 3.707(5) 158 yes
C6B H6B Cg2 3_555 0.93 2.85 3.723(5) 157 yes

loop_
_geom_torsion_atom_site_label_1
_geom_torsion_atom_site_label_2
_geom_torsion_atom_site_label_3
_geom_torsion_atom_site_label_4
_geom_torsion
_geom_torsion_publ_flag
C3A N1A C2A C1A -102.2(3) yes
C10A N1A C2A C1A 73.1(3) ?
C3A N1A C2A C21A 131.0(2) yes
C10A N1A C2A C21A -53.8(3) ?
O2A C1A C2A N1A -163.6(3) ?
O1A C1A C2A N1A 18.8(3) yes
O2A C1A C2A C21A -35.7(4) ?
O1A C1A C2A C21A 146.7(2) yes
C2A N1A C3A O3A -1.6(4) yes
C10A N1A C3A O3A -177.3(2) ?
C2A N1A C3A C4A 177.3(2) ?
C10A N1A C3A C4A 1.6(3) ?
O3A C3A C4A C9A 178.2(3) ?
N1A C3A C4A C9A -0.7(3) ?
O3A C3A C4A C5A -2.5(5) ?
N1A C3A C4A C5A 178.6(3) ?
C9A C4A C5A C6A -0.2(4) ?
C3A C4A C5A C6A -179.4(3) ?
C4A C5A C6A C7A -0.2(5) ?
C5A C6A C7A C8A -0.1(6) ?
C6A C7A C8A C9A 0.8(5) ?
C7A C8A C9A C4A -1.2(4) ?
C7A C8A C9A C10A 179.8(3) ?
C5A C4A C9A C8A 1.0(4) ?
C3A C4A C9A C8A -179.7(2) ?
C5A C4A C9A C10A -179.8(3) ?
C3A C4A C9A C10A -0.5(3) ?
C3A N1A C10A C9A -1.8(3) ?
C2A N1A C10A C9A -177.4(2) ?
C8A C9A C10A N1A -179.6(3) ?
C4A C9A C10A N1A 1.3(3) ?
N1A C2A C21A C11A -47.7(3) ?
C1A C2A C21A C11A -175.3(2) ?
C2A C21A C11A C16A -53.8(3) ?
C2A C21A C11A C12A 125.4(3) ?
C16A C11A C12A C13A 1.5(4) ?
C21A C11A C12A C13A -177.8(3) ?
C11A C12A C13A C14A -0.5(5) ?
C12A C13A C14A O4A 178.3(3) ?
C12A C13A C14A C15A -1.2(4) ?
O4A C14A C15A C16A -177.6(3) ?
C13A C14A C15A C16A 1.8(4) ?
C12A C11A C16A C15A -0.8(4) ?
C21A C11A C16A C15A 178.4(2) ?
C14A C15A C16A C11A -0.8(4) ?
C3B N1B C2B C1B -107.9(3) yes
C10B N1B C2B C1B 72.6(3) ?
C3B N1B C2B C21B 125.4(2) yes
C10B N1B C2B C21B -54.2(3) ?
O2B C1B C2B N1B 12.6(4) ?
O1B C1B C2B N1B -168.7(2) yes
O2B C1B C2B C21B 139.2(3) ?
O1B C1B C2B C21B -42.1(3) yes
C2B N1B C3B O3B 1.5(4) yes
C10B N1B C3B O3B -178.9(2) ?
C2B N1B C3B C4B -178.9(2) ?
C10B N1B C3B C4B 0.7(3) ?
O3B C3B C4B C9B 178.7(2) ?
N1B C3B C4B C9B -0.9(3) ?
O3B C3B C4B C5B -2.7(4) ?
N1B C3B C4B C5B 177.8(2) ?
C9B C4B C5B C6B -1.7(4) ?
C3B C4B C5B C6B 179.8(3) ?
C4B C5B C6B C7B 0.5(4) ?
C5B C6B C7B C8B 1.2(5) ?
C6B C7B C8B C9B -1.6(5) ?
C7B C8B C9B C4B 0.3(4) ?
C7B C8B C9B C10B 179.5(3) ?
C5B C4B C9B C8B 1.3(4) ?
C3B C4B C9B C8B -179.9(2) ?
C5B C4B C9B C10B -178.0(2) ?
C3B C4B C9B C10B 0.7(3) ?
C3B N1B C10B C9B -0.2(3) ?
C2B N1B C10B C9B 179.3(2) ?
C8B C9B C10B N1B -179.6(3) ?
C4B C9B C10B N1B -0.3(3) ?
N1B C2B C21B C11B -51.7(3) ?
C1B C2B C21B C11B -177.1(2) ?
C2B C21B C11B C16B 124.9(3) ?
C2B C21B C11B C12B -57.4(3) ?
C16B C11B C12B C13B 0.3(4) ?
C21B C11B C12B C13B -177.5(3) ?
C11B C12B C13B C14B -0.3(4) ?
C12B C13B C14B O4B -179.1(3) ?
C12B C13B C14B C15B 0.0(4) ?
O4B C14B C15B C16B 179.4(2) ?
C13B C14B C15B C16B 0.3(4) ?
C12B C11B C16B C15B -0.1(4) ?
C21B C11B C16B C15B 177.7(2) ?
C14B C15B C16B C11B -0.2(4) ?
